data_4064593
loop_
_publ_author_name
'Kling, Christian'
'Leusser, Dirk'
'Stey, Thomas'
'Stalke, Dietmar'

_publ_contact_author 'Prof. Dr. D. Stalke'
_publ_section_title
;
 Flexibility First---AJanus-HeadLigand in Iron Coordination
;
_journal_issue 9
_journal_name_full Organometallics
_journal_page_first 2461
_journal_paper_doi 10.1021/om2002014
_journal_volume 30
_journal_year 2011
_chemical_formula_moiety '2(C28 H16 Fe N4 P2 S4), C7 H8'
_chemical_formula_sum 'C63 H40 Fe2 N8 P4 S8'
_chemical_formula_weight 1401.09
_chemical_name_systematic
; 
 ? 
;
_space_group_IT_number 2
_symmetry_cell_setting triclinic
_symmetry_space_group_name_Hall '-P 1'
_symmetry_space_group_name_H-M 'P -1'
_atom_sites_solution_hydrogens geom
_atom_sites_solution_primary direct
_atom_sites_solution_secondary difmap
_audit_creation_method SHELXL-97
_cell_angle_alpha 81.0860(10)
_cell_angle_beta 80.9210(10)
_cell_angle_gamma 89.2160(10)
_cell_formula_units_Z 2
_cell_length_a 10.9059(5)
_cell_length_b 15.7471(8)
_cell_length_c 18.3411(9)
_cell_measurement_reflns_used 15187
_cell_measurement_temperature 100(2)
_cell_measurement_theta_max 27.581
_cell_measurement_theta_min 2.276
_cell_volume 3072.6(3)
_computing_cell_refinement 'SAINT-NT V5/6.0'
_computing_data_collection 'SMART-NT V5.6'
_computing_data_reduction 'SAINT-NT V5/6.0'
_computing_molecular_graphics 'XP in SHELXTL-97'
_computing_publication_material 'XP in SHELXTL-97'
_computing_structure_refinement 'SHELXL-97 (Sheldrick, 1997)'
_computing_structure_solution 'SHELXS-97 (Sheldrick, 1990)'
_diffrn_ambient_temperature 100(2)
_diffrn_measured_fraction_theta_full 0.997
_diffrn_measured_fraction_theta_max 0.997
_diffrn_measurement_device_type 'Bruker Smart Apex with D8-Goniometer'
_diffrn_measurement_method 'omega scans'
_diffrn_radiation_monochromator graphite
_diffrn_radiation_source 'fine-focus sealed tube'
_diffrn_radiation_type MoK\a
_diffrn_radiation_wavelength 0.71073
_diffrn_reflns_av_R_equivalents 0.0339
_diffrn_reflns_av_sigmaI/netI 0.0248
_diffrn_reflns_limit_h_max 13
_diffrn_reflns_limit_h_min -13
_diffrn_reflns_limit_k_max 19
_diffrn_reflns_limit_k_min -19
_diffrn_reflns_limit_l_max 22
_diffrn_reflns_limit_l_min 0
_diffrn_reflns_number 61389
_diffrn_reflns_theta_full 26.40
_diffrn_reflns_theta_max 26.40
_diffrn_reflns_theta_min 1.60
_exptl_absorpt_coefficient_mu 0.897
_exptl_absorpt_correction_T_max 0.84
_exptl_absorpt_correction_T_min 0.73
_exptl_absorpt_correction_type empirical
_exptl_absorpt_process_details 'SADABS2.0 (Sheldrick 2000)'
_exptl_crystal_colour yellow
_exptl_crystal_density_diffrn 1.514
_exptl_crystal_density_method 'not measured'
_exptl_crystal_description plate
_exptl_crystal_F_000 1428
_exptl_crystal_size_max 0.4
_exptl_crystal_size_mid 0.3
_exptl_crystal_size_min 0.2
_refine_diff_density_max 0.549
_refine_diff_density_min -0.267
_refine_diff_density_rms 0.069
_refine_ls_extinction_method none
_refine_ls_goodness_of_fit_ref 1.051
_refine_ls_hydrogen_treatment constr
_refine_ls_matrix_type full
_refine_ls_number_parameters 767
_refine_ls_number_reflns 12580
_refine_ls_number_restraints 0
_refine_ls_restrained_S_all 1.051
_refine_ls_R_factor_all 0.0391
_refine_ls_R_factor_gt 0.0319
_refine_ls_shift/su_max 0.001
_refine_ls_shift/su_mean 0.000
_refine_ls_structure_factor_coef Fsqd
_refine_ls_weighting_details 'calc w=1/[\s^2^(Fo^2^)+(0.0407P)^2^+1.7022P] where P=(Fo^2^+2Fc^2^)/3'
_refine_ls_weighting_scheme calc
_refine_ls_wR_factor_gt 0.0765
_refine_ls_wR_factor_ref 0.0796
_reflns_number_gt 10848
_reflns_number_total 12580
_reflns_threshold_expression >2sigma(I)
_cod_data_source_file om2002014_si_001.cif
_cod_data_source_block TS_1
_cod_database_code 4064593

loop_
_symmetry_equiv_pos_as_xyz
'x, y, z'
'-x, -y, -z'

loop_
_atom_site_label
_atom_site_type_symbol
_atom_site_fract_x
_atom_site_fract_y
_atom_site_fract_z
_atom_site_U_iso_or_equiv
_atom_site_adp_type
_atom_site_occupancy
_atom_site_symmetry_multiplicity
_atom_site_calc_flag
_atom_site_refinement_flags
Fe1 Fe 0.88708(2) 0.661888(17) 0.283020(15) 0.01505(7) Uani 1 1 d .
Fe2 Fe 0.72756(2) 0.164526(17) 0.277279(15) 0.01538(7) Uani 1 1 d .
P1 P 0.61632(5) 0.79463(3) 0.23910(3) 0.01983(11) Uani 1 1 d .
N1 N 0.87485(15) 0.78923(10) 0.25042(8) 0.0163(3) Uani 1 1 d .
N2 N 0.70493(15) 0.63386(10) 0.30631(9) 0.0169(3) Uani 1 1 d .
S1 S 0.46535(5) 0.64222(3) 0.31717(3) 0.02785(12) Uani 1 1 d .
S2 S 0.80219(5) 0.93673(3) 0.18969(3) 0.02169(11) Uani 1 1 d .
C1 C 0.77327(18) 0.82906(12) 0.23115(10) 0.0172(4) Uani 1 1 d .
C2 C 0.95794(18) 0.92684(13) 0.19992(11) 0.0186(4) Uani 1 1 d .
C3 C 1.05219(19) 0.98894(13) 0.18057(11) 0.0219(4) Uani 1 1 d .
H3 H 1.0361 1.0456 0.1580 0.026 Uiso 1 1 calc R
C4 C 1.1696(2) 0.96578(14) 0.19511(11) 0.0237(4) Uani 1 1 d .
H4 H 1.2352 1.0071 0.1824 0.028 Uiso 1 1 calc R
C5 C 1.1931(2) 0.88220(14) 0.22832(12) 0.0242(4) Uani 1 1 d .
H5 H 1.2744 0.8676 0.2380 0.029 Uiso 1 1 calc R
C6 C 1.09922(19) 0.82040(13) 0.24735(11) 0.0216(4) Uani 1 1 d .
H6 H 1.1159 0.7636 0.2694 0.026 Uiso 1 1 calc R
C7 C 0.98004(18) 0.84316(12) 0.23356(10) 0.0175(4) Uani 1 1 d .
C8 C 0.61477(18) 0.68767(13) 0.28741(11) 0.0182(4) Uani 1 1 d .
C9 C 0.52832(19) 0.54765(13) 0.35843(12) 0.0224(4) Uani 1 1 d .
C10 C 0.4681(2) 0.47300(14) 0.39767(13) 0.0298(5) Uani 1 1 d .
H10 H 0.3801 0.4681 0.4054 0.036 Uiso 1 1 calc R
C11 C 0.5400(2) 0.40608(14) 0.42516(13) 0.0280(5) Uani 1 1 d .
H11 H 0.5008 0.3548 0.4526 0.034 Uiso 1 1 calc R
C12 C 0.6693(2) 0.41294(14) 0.41310(12) 0.0244(4) Uani 1 1 d .
H12 H 0.7170 0.3659 0.4318 0.029 Uiso 1 1 calc R
C13 C 0.72908(19) 0.48721(13) 0.37436(11) 0.0206(4) Uani 1 1 d .
H13 H 0.8171 0.4918 0.3666 0.025 Uiso 1 1 calc R
C14 C 0.65735(18) 0.55516(12) 0.34688(10) 0.0181(4) Uani 1 1 d .
P2 P 1.18653(5) 0.54476(4) 0.29058(3) 0.02085(11) Uani 1 1 d .
N3 N 0.98006(15) 0.62456(10) 0.36851(9) 0.0166(3) Uani 1 1 d .
N4 N 1.00610(14) 0.61762(10) 0.20288(9) 0.0159(3) Uani 1 1 d .
S3 S 1.15113(5) 0.57566(3) 0.44854(3) 0.02196(11) Uani 1 1 d .
S4 S 1.18840(5) 0.54489(3) 0.12792(3) 0.02217(11) Uani 1 1 d .
C15 C 1.09050(18) 0.58684(12) 0.36374(10) 0.0172(4) Uani 1 1 d .
C16 C 1.01853(18) 0.62214(12) 0.49170(11) 0.0193(4) Uani 1 1 d .
C17 C 0.9870(2) 0.63651(13) 0.56537(11) 0.0238(4) Uani 1 1 d .
H17 H 1.0427 0.6224 0.6002 0.029 Uiso 1 1 calc R
C18 C 0.8720(2) 0.67196(13) 0.58657(11) 0.0240(4) Uani 1 1 d .
H18 H 0.8485 0.6815 0.6367 0.029 Uiso 1 1 calc R
C19 C 0.7908(2) 0.69369(13) 0.53523(11) 0.0228(4) Uani 1 1 d .
H19 H 0.7129 0.7182 0.5509 0.027 Uiso 1 1 calc R
C20 C 0.82171(19) 0.68015(13) 0.46195(11) 0.0208(4) Uani 1 1 d .
H20 H 0.7659 0.6951 0.4272 0.025 Uiso 1 1 calc R
C21 C 0.93646(18) 0.64414(12) 0.44004(10) 0.0171(4) Uani 1 1 d .
C22 C 1.11125(17) 0.57568(12) 0.21177(11) 0.0171(4) Uani 1 1 d .
C23 C 1.07327(18) 0.59211(12) 0.07953(11) 0.0188(4) Uani 1 1 d .
C24 C 1.06180(19) 0.59363(13) 0.00496(11) 0.0219(4) Uani 1 1 d .
H24 H 1.1249 0.5712 -0.0285 0.026 Uiso 1 1 calc R
C25 C 0.9552(2) 0.62902(13) -0.01911(11) 0.0235(4) Uani 1 1 d .
H25 H 0.9446 0.6302 -0.0697 0.028 Uiso 1 1 calc R
C26 C 0.86310(19) 0.66300(13) 0.03006(11) 0.0214(4) Uani 1 1 d .
H26 H 0.7904 0.6863 0.0125 0.026 Uiso 1 1 calc R
C27 C 0.87626(18) 0.66317(12) 0.10395(11) 0.0185(4) Uani 1 1 d .
H27 H 0.8143 0.6874 0.1369 0.022 Uiso 1 1 calc R
C28 C 0.98250(18) 0.62694(12) 0.12901(10) 0.0170(4) Uani 1 1 d .
P3 P 1.02150(5) 0.29050(3) 0.23971(3) 0.01875(11) Uani 1 1 d .
N5 N 0.75740(15) 0.29207(10) 0.24754(9) 0.0166(3) Uani 1 1 d .
N6 N 0.89553(15) 0.13207(10) 0.30542(9) 0.0163(3) Uani 1 1 d .
S5 S 0.86584(5) 0.43824(3) 0.19178(3) 0.01931(11) Uani 1 1 d .
S6 S 1.12606(5) 0.13715(3) 0.32334(3) 0.02544(12) Uani 1 1 d .
C29 C 0.86984(18) 0.32904(12) 0.23118(10) 0.0158(4) Uani 1 1 d .
C30 C 0.70518(18) 0.43217(13) 0.19655(11) 0.0187(4) Uani 1 1 d .
C31 C 0.6237(2) 0.49626(14) 0.17451(12) 0.0248(4) Uani 1 1 d .
H31 H 0.6534 0.5520 0.1516 0.030 Uiso 1 1 calc R
C32 C 0.4982(2) 0.47647(14) 0.18693(13) 0.0272(5) Uani 1 1 d .
H32 H 0.4407 0.5192 0.1724 0.033 Uiso 1 1 calc R
C33 C 0.4549(2) 0.39454(14) 0.22052(12) 0.0272(5) Uani 1 1 d .
H33 H 0.3682 0.3825 0.2290 0.033 Uiso 1 1 calc R
C34 C 0.53624(19) 0.33038(14) 0.24166(12) 0.0232(4) Uani 1 1 d .
H34 H 0.5062 0.2745 0.2640 0.028 Uiso 1 1 calc R
C35 C 0.66288(18) 0.34932(13) 0.22954(10) 0.0184(4) Uani 1 1 d .
C36 C 0.99545(18) 0.18436(12) 0.28907(10) 0.0172(4) Uani 1 1 d .
C37 C 1.04135(19) 0.04399(13) 0.36267(11) 0.0215(4) Uani 1 1 d .
C38 C 1.0795(2) -0.03112(14) 0.40359(13) 0.0287(5) Uani 1 1 d .
H38 H 1.1623 -0.0370 0.4136 0.034 Uiso 1 1 calc R
C39 C 0.9931(2) -0.09691(14) 0.42924(12) 0.0276(5) Uani 1 1 d .
H39 H 1.0169 -0.1485 0.4575 0.033 Uiso 1 1 calc R
C40 C 0.8721(2) -0.08842(13) 0.41422(12) 0.0244(4) Uani 1 1 d .
H40 H 0.8147 -0.1346 0.4322 0.029 Uiso 1 1 calc R
C41 C 0.83364(19) -0.01401(13) 0.37363(11) 0.0218(4) Uani 1 1 d .
H41 H 0.7507 -0.0087 0.3638 0.026 Uiso 1 1 calc R
C42 C 0.91955(18) 0.05311(13) 0.34748(10) 0.0187(4) Uani 1 1 d .
P4 P 0.43325(5) 0.04280(4) 0.28447(3) 0.02137(12) Uani 1 1 d .
N7 N 0.65500(14) 0.11984(10) 0.19620(9) 0.0161(3) Uani 1 1 d .
N8 N 0.59004(15) 0.12722(10) 0.36242(9) 0.0165(3) Uani 1 1 d .
S7 S 0.52550(5) 0.03496(3) 0.12435(3) 0.02011(11) Uani 1 1 d .
S8 S 0.37877(5) 0.07534(3) 0.44205(3) 0.02226(11) Uani 1 1 d .
C43 C 0.55095(17) 0.07310(12) 0.20623(10) 0.0165(4) Uani 1 1 d .
C44 C 0.66052(18) 0.08639(12) 0.07472(11) 0.0187(4) Uani 1 1 d .
C45 C 0.7119(2) 0.08781(13) 0.00016(11) 0.0238(4) Uani 1 1 d .
H45 H 0.6718 0.0597 -0.0320 0.029 Uiso 1 1 calc R
C46 C 0.8231(2) 0.13144(14) -0.02572(12) 0.0277(5) Uani 1 1 d .
H46 H 0.8600 0.1333 -0.0765 0.033 Uiso 1 1 calc R
C47 C 0.8825(2) 0.17299(14) 0.02140(12) 0.0256(5) Uani 1 1 d .
H47 H 0.9591 0.2023 0.0023 0.031 Uiso 1 1 calc R
C48 C 0.83072(19) 0.17194(13) 0.09561(11) 0.0210(4) Uani 1 1 d .
H48 H 0.8709 0.2004 0.1275 0.025 Uiso 1 1 calc R
C49 C 0.71859(18) 0.12832(12) 0.12234(10) 0.0175(4) Uani 1 1 d .
C50 C 0.48441(18) 0.08745(12) 0.35748(10) 0.0176(4) Uani 1 1 d .
C51 C 0.48509(18) 0.12287(13) 0.48589(11) 0.0197(4) Uani 1 1 d .
C52 C 0.4764(2) 0.13573(13) 0.55994(11) 0.0232(4) Uani 1 1 d .
H52 H 0.4030 0.1202 0.5947 0.028 Uiso 1 1 calc R
C53 C 0.5773(2) 0.17174(13) 0.58173(11) 0.0238(4) Uani 1 1 d .
H53 H 0.5730 0.1809 0.6321 0.029 Uiso 1 1 calc R
C54 C 0.6853(2) 0.19483(13) 0.53074(11) 0.0231(4) Uani 1 1 d .
H54 H 0.7538 0.2191 0.5469 0.028 Uiso 1 1 calc R
C55 C 0.69360(19) 0.18270(13) 0.45693(11) 0.0206(4) Uani 1 1 d .
H55 H 0.7667 0.1991 0.4222 0.025 Uiso 1 1 calc R
C56 C 0.59311(18) 0.14607(12) 0.43432(11) 0.0178(4) Uani 1 1 d .
C80 C 0.4527(2) 0.25553(15) 0.02936(14) 0.0313(5) Uani 1 1 d .
C81 C 0.4417(2) 0.21232(15) -0.03020(13) 0.0327(5) Uani 1 1 d .
H81 H 0.5010 0.2230 -0.0745 0.039 Uiso 1 1 calc R
C82 C 0.3464(2) 0.15456(15) -0.02572(12) 0.0311(5) Uani 1 1 d .
H82 H 0.3410 0.1255 -0.0668 0.037 Uiso 1 1 calc R
C83 C 0.2583(2) 0.13824(14) 0.03797(12) 0.0272(5) Uani 1 1 d .
H83 H 0.1929 0.0980 0.0408 0.033 Uiso 1 1 calc R
C84 C 0.2666(2) 0.18118(14) 0.09755(12) 0.0275(5) Uani 1 1 d .
H84 H 0.2061 0.1710 0.1414 0.033 Uiso 1 1 calc R
C85 C 0.3631(2) 0.23906(14) 0.09313(13) 0.0302(5) Uani 1 1 d .
H85 H 0.3683 0.2680 0.1343 0.036 Uiso 1 1 calc R
C86 C 0.5584(3) 0.31802(19) 0.02304(17) 0.0481(7) Uani 1 1 d .
H86A H 0.5606 0.3354 0.0719 0.072 Uiso 1 1 calc R
H86B H 0.5466 0.3688 -0.0133 0.072 Uiso 1 1 calc R
H86C H 0.6369 0.2906 0.0065 0.072 Uiso 1 1 calc R

loop_
_atom_site_aniso_label
_atom_site_aniso_U_11
_atom_site_aniso_U_22
_atom_site_aniso_U_33
_atom_site_aniso_U_23
_atom_site_aniso_U_13
_atom_site_aniso_U_12
Fe1 0.01278(14) 0.01751(14) 0.01435(13) -0.00039(10) -0.00274(10) 0.00203(10)
Fe2 0.01323(14) 0.01777(14) 0.01490(13) -0.00149(11) -0.00222(10) -0.00273(10)
P1 0.0152(2) 0.0204(3) 0.0229(3) -0.0001(2) -0.0034(2) 0.0025(2)
N1 0.0166(8) 0.0180(8) 0.0142(8) -0.0019(6) -0.0027(6) 0.0005(6)
N2 0.0159(8) 0.0200(8) 0.0148(8) -0.0017(6) -0.0032(6) 0.0002(6)
S1 0.0140(2) 0.0199(3) 0.0479(3) -0.0015(2) -0.0030(2) -0.00011(19)
S2 0.0192(3) 0.0171(2) 0.0276(3) 0.0006(2) -0.0042(2) 0.00204(19)
C1 0.0197(10) 0.0180(10) 0.0134(9) -0.0026(7) -0.0011(7) 0.0001(8)
C2 0.0197(10) 0.0191(10) 0.0174(9) -0.0046(8) -0.0026(8) 0.0016(8)
C3 0.0272(11) 0.0190(10) 0.0191(10) -0.0026(8) -0.0024(8) -0.0011(8)
C4 0.0252(11) 0.0250(11) 0.0214(10) -0.0056(9) -0.0022(8) -0.0058(9)
C5 0.0199(10) 0.0280(11) 0.0259(11) -0.0041(9) -0.0067(8) -0.0011(8)
C6 0.0217(10) 0.0215(10) 0.0213(10) -0.0013(8) -0.0050(8) 0.0000(8)
C7 0.0203(10) 0.0191(10) 0.0135(9) -0.0035(7) -0.0025(7) -0.0014(8)
C8 0.0151(9) 0.0205(10) 0.0193(10) -0.0052(8) -0.0013(7) -0.0009(8)
C9 0.0191(10) 0.0197(10) 0.0289(11) -0.0049(8) -0.0037(8) 0.0004(8)
C10 0.0194(11) 0.0256(12) 0.0422(13) -0.0021(10) -0.0007(9) -0.0042(9)
C11 0.0288(12) 0.0209(11) 0.0336(12) -0.0014(9) -0.0050(9) -0.0076(9)
C12 0.0278(11) 0.0222(11) 0.0251(11) -0.0015(9) -0.0115(9) -0.0006(9)
C13 0.0203(10) 0.0230(10) 0.0198(10) -0.0024(8) -0.0078(8) -0.0002(8)
C14 0.0203(10) 0.0195(10) 0.0151(9) -0.0041(8) -0.0028(7) -0.0023(8)
P2 0.0169(3) 0.0275(3) 0.0191(3) -0.0040(2) -0.0058(2) 0.0052(2)
N3 0.0171(8) 0.0170(8) 0.0159(8) -0.0008(6) -0.0048(6) -0.0008(6)
N4 0.0160(8) 0.0163(8) 0.0152(8) -0.0013(6) -0.0029(6) -0.0011(6)
S3 0.0208(3) 0.0282(3) 0.0193(2) -0.0052(2) -0.0096(2) 0.0048(2)
S4 0.0189(2) 0.0295(3) 0.0181(2) -0.0051(2) -0.00217(19) 0.0059(2)
C15 0.0169(9) 0.0188(10) 0.0160(9) 0.0002(7) -0.0057(7) -0.0025(7)
C16 0.0200(10) 0.0178(10) 0.0208(10) -0.0026(8) -0.0051(8) -0.0008(8)
C17 0.0293(12) 0.0240(11) 0.0202(10) -0.0038(8) -0.0105(9) -0.0008(9)
C18 0.0324(12) 0.0229(11) 0.0180(10) -0.0069(8) -0.0041(9) 0.0002(9)
C19 0.0239(11) 0.0221(10) 0.0226(10) -0.0050(8) -0.0028(8) 0.0015(8)
C20 0.0210(10) 0.0218(10) 0.0207(10) -0.0024(8) -0.0074(8) 0.0008(8)
C21 0.0195(10) 0.0148(9) 0.0166(9) 0.0003(7) -0.0042(7) -0.0024(7)
C22 0.0155(9) 0.0176(9) 0.0173(9) -0.0015(7) -0.0006(7) -0.0020(7)
C23 0.0191(10) 0.0172(10) 0.0193(10) -0.0011(8) -0.0027(8) -0.0004(8)
C24 0.0250(11) 0.0214(10) 0.0190(10) -0.0048(8) -0.0010(8) 0.0010(8)
C25 0.0341(12) 0.0214(10) 0.0152(9) -0.0003(8) -0.0065(8) -0.0005(9)
C26 0.0251(11) 0.0180(10) 0.0214(10) -0.0002(8) -0.0078(8) 0.0003(8)
C27 0.0194(10) 0.0163(9) 0.0194(10) -0.0013(8) -0.0028(8) -0.0001(8)
C28 0.0198(10) 0.0146(9) 0.0157(9) -0.0007(7) -0.0019(7) -0.0034(7)
P3 0.0151(2) 0.0202(3) 0.0205(3) -0.0006(2) -0.00366(19) -0.00221(19)
N5 0.0170(8) 0.0185(8) 0.0146(8) -0.0031(6) -0.0032(6) -0.0006(6)
N6 0.0156(8) 0.0192(8) 0.0140(8) -0.0027(6) -0.0015(6) -0.0001(6)
S5 0.0188(2) 0.0169(2) 0.0217(2) -0.00162(19) -0.00280(19) -0.00133(19)
S6 0.0183(3) 0.0208(3) 0.0388(3) -0.0018(2) -0.0123(2) 0.0003(2)
C29 0.0192(10) 0.0171(9) 0.0111(8) -0.0031(7) -0.0018(7) -0.0002(7)
C30 0.0191(10) 0.0216(10) 0.0162(9) -0.0054(8) -0.0024(8) -0.0010(8)
C31 0.0278(11) 0.0230(11) 0.0248(11) -0.0057(9) -0.0058(9) 0.0031(9)
C32 0.0240(11) 0.0259(11) 0.0338(12) -0.0079(9) -0.0084(9) 0.0084(9)
C33 0.0183(10) 0.0311(12) 0.0346(12) -0.0113(10) -0.0055(9) 0.0027(9)
C34 0.0203(10) 0.0237(11) 0.0262(11) -0.0060(9) -0.0032(8) -0.0018(8)
C35 0.0205(10) 0.0206(10) 0.0148(9) -0.0049(8) -0.0035(8) 0.0026(8)
C36 0.0156(9) 0.0210(10) 0.0163(9) -0.0048(8) -0.0042(7) 0.0009(8)
C37 0.0231(11) 0.0185(10) 0.0239(10) -0.0045(8) -0.0056(8) 0.0004(8)
C38 0.0281(12) 0.0255(11) 0.0347(12) -0.0040(10) -0.0124(10) 0.0049(9)
C39 0.0330(12) 0.0210(11) 0.0278(11) -0.0005(9) -0.0055(9) 0.0061(9)
C40 0.0257(11) 0.0201(10) 0.0242(11) -0.0010(8) 0.0032(9) 0.0008(8)
C41 0.0180(10) 0.0236(11) 0.0222(10) -0.0024(8) 0.0005(8) 0.0009(8)
C42 0.0213(10) 0.0193(10) 0.0157(9) -0.0046(8) -0.0020(8) 0.0020(8)
P4 0.0154(3) 0.0288(3) 0.0205(3) -0.0069(2) -0.0013(2) -0.0049(2)
N7 0.0143(8) 0.0167(8) 0.0176(8) -0.0027(6) -0.0029(6) 0.0017(6)
N8 0.0163(8) 0.0171(8) 0.0159(8) -0.0020(6) -0.0021(6) -0.0016(6)
S7 0.0181(2) 0.0244(3) 0.0196(2) -0.0071(2) -0.00469(19) -0.00134(19)
S8 0.0166(2) 0.0289(3) 0.0202(2) -0.0059(2) 0.00251(19) -0.0042(2)
C43 0.0160(9) 0.0167(9) 0.0179(9) -0.0036(7) -0.0049(7) 0.0029(7)
C44 0.0193(10) 0.0168(10) 0.0203(10) -0.0031(8) -0.0039(8) 0.0011(8)
C45 0.0298(12) 0.0240(11) 0.0193(10) -0.0072(8) -0.0054(8) 0.0008(9)
C46 0.0333(12) 0.0295(12) 0.0190(10) -0.0056(9) 0.0016(9) -0.0005(10)
C47 0.0262(11) 0.0254(11) 0.0235(11) -0.0050(9) 0.0035(9) -0.0058(9)
C48 0.0225(10) 0.0201(10) 0.0209(10) -0.0053(8) -0.0032(8) -0.0019(8)
C49 0.0210(10) 0.0163(9) 0.0150(9) -0.0021(7) -0.0027(7) 0.0034(8)
C50 0.0164(9) 0.0187(10) 0.0163(9) -0.0019(8) 0.0001(7) 0.0017(8)
C51 0.0193(10) 0.0181(10) 0.0209(10) -0.0026(8) -0.0016(8) -0.0003(8)
C52 0.0250(11) 0.0235(11) 0.0187(10) -0.0029(8) 0.0040(8) -0.0014(8)
C53 0.0300(12) 0.0242(11) 0.0173(10) -0.0063(8) -0.0011(8) 0.0011(9)
C54 0.0251(11) 0.0219(10) 0.0234(10) -0.0056(8) -0.0046(8) -0.0020(8)
C55 0.0189(10) 0.0211(10) 0.0207(10) -0.0030(8) 0.0003(8) -0.0006(8)
C56 0.0204(10) 0.0152(9) 0.0169(9) -0.0014(7) -0.0015(8) 0.0023(8)
C80 0.0294(12) 0.0255(12) 0.0379(13) 0.0033(10) -0.0099(10) 0.0013(9)
C81 0.0330(13) 0.0353(13) 0.0250(11) 0.0024(10) 0.0022(10) 0.0077(10)
C82 0.0433(14) 0.0296(12) 0.0211(11) -0.0052(9) -0.0070(10) 0.0114(10)
C83 0.0315(12) 0.0211(11) 0.0288(11) -0.0013(9) -0.0067(9) 0.0039(9)
C84 0.0323(12) 0.0248(11) 0.0225(11) 0.0010(9) -0.0006(9) 0.0062(9)
C85 0.0416(14) 0.0258(12) 0.0261(11) -0.0060(9) -0.0131(10) 0.0071(10)
C86 0.0452(16) 0.0463(16) 0.0520(17) -0.0014(13) -0.0111(13) -0.0080(13)

loop_
_atom_type_symbol
_atom_type_description
_atom_type_scat_dispersion_real
_atom_type_scat_dispersion_imag
_atom_type_scat_source
C C 0.0033 0.0016 'International Tables Vol C Tables 4.2.6.8 and 6.1.1.4'
H H 0.0000 0.0000 'International Tables Vol C Tables 4.2.6.8 and 6.1.1.4'
N N 0.0061 0.0033 'International Tables Vol C Tables 4.2.6.8 and 6.1.1.4'
P P 0.1023 0.0942 'International Tables Vol C Tables 4.2.6.8 and 6.1.1.4'
S S 0.1246 0.1234 'International Tables Vol C Tables 4.2.6.8 and 6.1.1.4'
Fe Fe 0.3463 0.8444 'International Tables Vol C Tables 4.2.6.8 and 6.1.1.4'

loop_
_geom_angle_atom_site_label_1
_geom_angle_atom_site_label_2
_geom_angle_atom_site_label_3
_geom_angle
N2 Fe1 N4 124.62(6)
N2 Fe1 N3 114.11(6)
N4 Fe1 N3 97.83(6)
N2 Fe1 N1 98.23(7)
N4 Fe1 N1 106.40(6)
N3 Fe1 N1 116.63(6)
N8 Fe2 N7 98.25(6)
N8 Fe2 N5 116.71(6)
N7 Fe2 N5 108.66(6)
N8 Fe2 N6 111.51(6)
N7 Fe2 N6 124.56(6)
N5 Fe2 N6 98.36(6)
C8 P1 C1 103.88(9)
C1 N1 C7 112.57(16)
C1 N1 Fe1 124.74(13)
C7 N1 Fe1 121.87(13)
C8 N2 C14 112.17(16)
C8 N2 Fe1 124.84(13)
C14 N2 Fe1 122.97(13)
C9 S1 C8 90.76(10)
C2 S2 C1 90.77(9)
N1 C1 S2 112.77(14)
N1 C1 P1 132.74(15)
S2 C1 P1 114.49(11)
C3 C2 C7 121.58(18)
C3 C2 S2 128.79(16)
C7 C2 S2 109.62(15)
C4 C3 C2 118.16(19)
C4 C3 H3 120.9
C2 C3 H3 120.9
C3 C4 C5 120.81(19)
C3 C4 H4 119.6
C5 C4 H4 119.6
C6 C5 C4 120.96(19)
C6 C5 H5 119.5
C4 C5 H5 119.5
C5 C6 C7 118.80(19)
C5 C6 H6 120.6
C7 C6 H6 120.6
C6 C7 C2 119.69(18)
C6 C7 N1 126.05(18)
C2 C7 N1 114.26(17)
N2 C8 S1 112.73(14)
N2 C8 P1 133.00(15)
S1 C8 P1 114.26(11)
C10 C9 C14 121.19(19)
C10 C9 S1 129.36(17)
C14 C9 S1 109.45(15)
C11 C10 C9 118.2(2)
C11 C10 H10 120.9
C9 C10 H10 120.9
C10 C11 C12 120.8(2)
C10 C11 H11 119.6
C12 C11 H11 119.6
C13 C12 C11 121.0(2)
C13 C12 H12 119.5
C11 C12 H12 119.5
C12 C13 C14 118.57(19)
C12 C13 H13 120.7
C14 C13 H13 120.7
C9 C14 C13 120.23(18)
C9 C14 N2 114.86(17)
C13 C14 N2 124.91(18)
C22 P2 C15 103.85(9)
C15 N3 C21 113.02(16)
C15 N3 Fe1 125.76(13)
C21 N3 Fe1 120.98(13)
C22 N4 C28 112.52(16)
C22 N4 Fe1 126.34(13)
C28 N4 Fe1 121.12(13)
C16 S3 C15 90.72(9)
C23 S4 C22 90.77(9)
N3 C15 S3 112.54(14)
N3 C15 P2 133.12(14)
S3 C15 P2 114.33(11)
C17 C16 C21 120.63(19)
C17 C16 S3 129.78(16)
C21 C16 S3 109.57(14)
C18 C17 C16 118.37(19)
C18 C17 H17 120.8
C16 C17 H17 120.8
C17 C18 C19 120.87(19)
C17 C18 H18 119.6
C19 C18 H18 119.6
C20 C19 C18 121.14(19)
C20 C19 H19 119.4
C18 C19 H19 119.4
C19 C20 C21 118.57(18)
C19 C20 H20 120.7
C21 C20 H20 120.7
C20 C21 N3 125.44(17)
C20 C21 C16 120.42(18)
N3 C21 C16 114.12(17)
N4 C22 S4 112.63(14)
N4 C22 P2 132.71(15)
S4 C22 P2 114.66(11)
C24 C23 C28 121.71(18)
C24 C23 S4 128.71(16)
C28 C23 S4 109.48(14)
C25 C24 C23 117.87(19)
C25 C24 H24 121.1
C23 C24 H24 121.1
C24 C25 C26 120.90(18)
C24 C25 H25 119.5
C26 C25 H25 119.5
C27 C26 C25 121.03(19)
C27 C26 H26 119.5
C25 C26 H26 119.5
C26 C27 C28 118.58(18)
C26 C27 H27 120.7
C28 C27 H27 120.7
C27 C28 C23 119.88(17)
C27 C28 N4 125.45(17)
C23 C28 N4 114.59(17)
C29 P3 C36 103.83(9)
C29 N5 C35 112.58(16)
C29 N5 Fe2 124.01(13)
C35 N5 Fe2 122.57(13)
C36 N6 C42 112.13(16)
C36 N6 Fe2 124.28(13)
C42 N6 Fe2 123.54(13)
C30 S5 C29 90.76(9)
C37 S6 C36 91.00(9)
N5 C29 S5 112.76(14)
N5 C29 P3 133.29(15)
S5 C29 P3 113.94(11)
C31 C30 C35 121.58(19)
C31 C30 S5 128.86(16)
C35 C30 S5 109.54(15)
C32 C31 C30 118.1(2)
C32 C31 H31 121.0
C30 C31 H31 121.0
C31 C32 C33 120.8(2)
C31 C32 H32 119.6
C33 C32 H32 119.6
C34 C33 C32 121.1(2)
C34 C33 H33 119.5
C32 C33 H33 119.5
C33 C34 C35 118.7(2)
C33 C34 H34 120.6
C35 C34 H34 120.6
C34 C35 C30 119.67(18)
C34 C35 N5 126.02(18)
C30 C35 N5 114.31(17)
N6 C36 S6 112.76(14)
N6 C36 P3 132.92(15)
S6 C36 P3 114.32(11)
C38 C37 C42 121.37(19)
C38 C37 S6 129.22(17)
C42 C37 S6 109.40(15)
C39 C38 C37 118.1(2)
C39 C38 H38 121.0
C37 C38 H38 121.0
C38 C39 C40 120.9(2)
C38 C39 H39 119.6
C40 C39 H39 119.6
C41 C40 C39 121.3(2)
C41 C40 H40 119.3
C39 C40 H40 119.3
C40 C41 C42 118.52(19)
C40 C41 H41 120.7
C42 C41 H41 120.7
C41 C42 C37 119.82(18)
C41 C42 N6 125.49(18)
C37 C42 N6 114.69(17)
C50 P4 C43 104.09(9)
C43 N7 C49 112.62(16)
C43 N7 Fe2 125.42(13)
C49 N7 Fe2 121.67(12)
C50 N8 C56 112.57(16)
C50 N8 Fe2 125.67(13)
C56 N8 Fe2 121.64(13)
C44 S7 C43 90.82(9)
C51 S8 C50 90.88(9)
N7 C43 S7 112.71(14)
N7 C43 P4 133.15(15)
S7 C43 P4 114.13(10)
C45 C44 C49 121.41(18)
C45 C44 S7 128.92(16)
C49 C44 S7 109.66(14)
C46 C45 C44 117.89(19)
C46 C45 H45 121.1
C44 C45 H45 121.1
C45 C46 C47 121.24(19)
C45 C46 H46 119.4
C47 C46 H46 119.4
C48 C47 C46 120.8(2)
C48 C47 H47 119.6
C46 C47 H47 119.6
C47 C48 C49 118.54(19)
C47 C48 H48 120.7
C49 C48 H48 120.7
C48 C49 C44 120.13(18)
C48 C49 N7 125.67(17)
C44 C49 N7 114.18(17)
N8 C50 S8 112.48(14)
N8 C50 P4 132.73(15)
S8 C50 P4 114.76(11)
C52 C51 C56 120.99(19)
C52 C51 S8 129.70(16)
C56 C51 S8 109.26(14)
C53 C52 C51 118.39(19)
C53 C52 H52 120.8
C51 C52 H52 120.8
C52 C53 C54 120.97(19)
C52 C53 H53 119.5
C54 C53 H53 119.5
C55 C54 C53 120.64(19)
C55 C54 H54 119.7
C53 C54 H54 119.7
C54 C55 C56 119.03(19)
C54 C55 H55 120.5
C56 C55 H55 120.5
C55 C56 N8 125.25(18)
C55 C56 C51 119.99(18)
N8 C56 C51 114.75(17)
C85 C80 C81 117.9(2)
C85 C80 C86 122.3(2)
C81 C80 C86 119.8(2)
C82 C81 C80 121.0(2)
C82 C81 H81 119.5
C80 C81 H81 119.5
C81 C82 C83 120.7(2)
C81 C82 H82 119.6
C83 C82 H82 119.6
C82 C83 C84 119.2(2)
C82 C83 H83 120.4
C84 C83 H83 120.4
C83 C84 C85 120.0(2)
C83 C84 H84 120.0
C85 C84 H84 120.0
C84 C85 C80 121.2(2)
C84 C85 H85 119.4
C80 C85 H85 119.4
C80 C86 H86A 109.5
C80 C86 H86B 109.5
H86A C86 H86B 109.5
C80 C86 H86C 109.5
H86A C86 H86C 109.5
H86B C86 H86C 109.5

loop_
_geom_bond_atom_site_label_1
_geom_bond_atom_site_label_2
_geom_bond_distance
Fe1 N2 2.0054(16)
Fe1 N4 2.0055(16)
Fe1 N3 2.0079(16)
Fe1 N1 2.0106(16)
Fe2 N8 2.0084(16)
Fe2 N7 2.0109(16)
Fe2 N5 2.0149(16)
Fe2 N6 2.0185(16)
P1 C8 1.776(2)
P1 C1 1.780(2)
N1 C1 1.335(2)
N1 C7 1.402(2)
N2 C8 1.341(2)
N2 C14 1.403(2)
S1 C9 1.746(2)
S1 C8 1.759(2)
S2 C2 1.740(2)
S2 C1 1.758(2)
C2 C3 1.394(3)
C2 C7 1.400(3)
C3 C4 1.381(3)
C3 H3 0.9500
C4 C5 1.400(3)
C4 H4 0.9500
C5 C6 1.388(3)
C5 H5 0.9500
C6 C7 1.395(3)
C6 H6 0.9500
C9 C10 1.393(3)
C9 C14 1.393(3)
C10 C11 1.384(3)
C10 H10 0.9500
C11 C12 1.395(3)
C11 H11 0.9500
C12 C13 1.384(3)
C12 H12 0.9500
C13 C14 1.395(3)
C13 H13 0.9500
P2 C22 1.774(2)
P2 C15 1.775(2)
N3 C15 1.332(2)
N3 C21 1.402(2)
N4 C22 1.335(2)
N4 C28 1.404(2)
S3 C16 1.744(2)
S3 C15 1.7672(19)
S4 C23 1.743(2)
S4 C22 1.7663(19)
C16 C17 1.393(3)
C16 C21 1.406(3)
C17 C18 1.388(3)
C17 H17 0.9500
C18 C19 1.394(3)
C18 H18 0.9500
C19 C20 1.382(3)
C19 H19 0.9500
C20 C21 1.393(3)
C20 H20 0.9500
C23 C24 1.389(3)
C23 C28 1.400(3)
C24 C25 1.388(3)
C24 H24 0.9500
C25 C26 1.399(3)
C25 H25 0.9500
C26 C27 1.385(3)
C26 H26 0.9500
C27 C28 1.396(3)
C27 H27 0.9500
P3 C29 1.776(2)
P3 C36 1.777(2)
N5 C29 1.335(2)
N5 C35 1.405(2)
N6 C36 1.342(2)
N6 C42 1.403(2)
S5 C30 1.744(2)
S5 C29 1.7618(19)
S6 C37 1.739(2)
S6 C36 1.7566(19)
C30 C31 1.391(3)
C30 C35 1.402(3)
C31 C32 1.384(3)
C31 H31 0.9500
C32 C33 1.395(3)
C32 H32 0.9500
C33 C34 1.386(3)
C33 H33 0.9500
C34 C35 1.393(3)
C34 H34 0.9500
C37 C38 1.395(3)
C37 C42 1.401(3)
C38 C39 1.385(3)
C38 H38 0.9500
C39 C40 1.391(3)
C39 H39 0.9500
C40 C41 1.385(3)
C40 H40 0.9500
C41 C42 1.397(3)
C41 H41 0.9500
P4 C50 1.771(2)
P4 C43 1.777(2)
N7 C43 1.334(2)
N7 C49 1.409(2)
N8 C50 1.341(2)
N8 C56 1.401(2)
S7 C44 1.742(2)
S7 C43 1.7632(19)
S8 C51 1.748(2)
S8 C50 1.7663(19)
C44 C45 1.390(3)
C44 C49 1.402(3)
C45 C46 1.382(3)
C45 H45 0.9500
C46 C47 1.399(3)
C46 H46 0.9500
C47 C48 1.387(3)
C47 H47 0.9500
C48 C49 1.392(3)
C48 H48 0.9500
C51 C52 1.392(3)
C51 C56 1.403(3)
C52 C53 1.385(3)
C52 H52 0.9500
C53 C54 1.398(3)
C53 H53 0.9500
C54 C55 1.385(3)
C54 H54 0.9500
C55 C56 1.393(3)
C55 H55 0.9500
C80 C85 1.393(3)
C80 C81 1.394(3)
C80 C86 1.505(3)
C81 C82 1.375(3)
C81 H81 0.9500
C82 C83 1.383(3)
C82 H82 0.9500
C83 C84 1.386(3)
C83 H83 0.9500
C84 C85 1.386(3)
C84 H84 0.9500
C85 H85 0.9500
C86 H86A 0.9800
C86 H86B 0.9800
C86 H86C 0.9800

loop_
_geom_torsion_atom_site_label_1
_geom_torsion_atom_site_label_2
_geom_torsion_atom_site_label_3
_geom_torsion_atom_site_label_4
_geom_torsion
N2 Fe1 N1 C1 -16.90(16)
N4 Fe1 N1 C1 112.97(15)
N3 Fe1 N1 C1 -139.19(14)
N2 Fe1 N1 C7 174.26(14)
N4 Fe1 N1 C7 -55.87(15)
N3 Fe1 N1 C7 51.98(15)
N4 Fe1 N2 C8 -104.62(16)
N3 Fe1 N2 C8 136.02(15)
N1 Fe1 N2 C8 11.90(16)
N4 Fe1 N2 C14 77.39(16)
N3 Fe1 N2 C14 -41.97(16)
N1 Fe1 N2 C14 -166.09(14)
C7 N1 C1 S2 0.6(2)
Fe1 N1 C1 S2 -169.18(9)
C7 N1 C1 P1 -179.55(15)
Fe1 N1 C1 P1 10.7(3)
C2 S2 C1 N1 -0.50(15)
C2 S2 C1 P1 179.59(11)
C8 P1 C1 N1 3.6(2)
C8 P1 C1 S2 -176.49(10)
C1 S2 C2 C3 -178.71(19)
C1 S2 C2 C7 0.29(15)
C7 C2 C3 C4 0.4(3)
S2 C2 C3 C4 179.24(16)
C2 C3 C4 C5 0.0(3)
C3 C4 C5 C6 0.2(3)
C4 C5 C6 C7 -0.7(3)
C5 C6 C7 C2 1.1(3)
C5 C6 C7 N1 -178.88(18)
C3 C2 C7 C6 -0.9(3)
S2 C2 C7 C6 -179.99(15)
C3 C2 C7 N1 179.05(17)
S2 C2 C7 N1 0.0(2)
C1 N1 C7 C6 179.61(18)
Fe1 N1 C7 C6 -10.3(3)
C1 N1 C7 C2 -0.3(2)
Fe1 N1 C7 C2 169.74(13)
C14 N2 C8 S1 -1.5(2)
Fe1 N2 C8 S1 -179.66(9)
C14 N2 C8 P1 178.29(15)
Fe1 N2 C8 P1 0.1(3)
C9 S1 C8 N2 1.25(15)
C9 S1 C8 P1 -178.57(12)
C1 P1 C8 N2 -9.7(2)
C1 P1 C8 S1 170.10(10)
C8 S1 C9 C10 179.5(2)
C8 S1 C9 C14 -0.65(16)
C14 C9 C10 C11 0.1(3)
S1 C9 C10 C11 179.96(18)
C9 C10 C11 C12 -0.7(3)
C10 C11 C12 C13 1.0(3)
C11 C12 C13 C14 -0.6(3)
C10 C9 C14 C13 0.3(3)
S1 C9 C14 C13 -179.57(15)
C10 C9 C14 N2 179.86(19)
S1 C9 C14 N2 0.0(2)
C12 C13 C14 C9 -0.1(3)
C12 C13 C14 N2 -179.57(18)
C8 N2 C14 C9 1.0(2)
Fe1 N2 C14 C9 179.21(14)
C8 N2 C14 C13 -179.50(18)
Fe1 N2 C14 C13 -1.3(3)
N2 Fe1 N3 C15 136.96(15)
N4 Fe1 N3 C15 3.35(17)
N1 Fe1 N3 C15 -109.47(16)
N2 Fe1 N3 C21 -49.07(16)
N4 Fe1 N3 C21 177.32(14)
N1 Fe1 N3 C21 64.50(15)
N2 Fe1 N4 C22 -125.59(15)
N3 Fe1 N4 C22 0.99(17)
N1 Fe1 N4 C22 121.79(16)
N2 Fe1 N4 C28 52.69(16)
N3 Fe1 N4 C28 179.27(14)
N1 Fe1 N4 C28 -59.93(15)
C21 N3 C15 S3 -1.8(2)
Fe1 N3 C15 S3 172.63(9)
C21 N3 C15 P2 177.18(15)
Fe1 N3 C15 P2 -8.4(3)
C16 S3 C15 N3 1.29(15)
C16 S3 C15 P2 -177.85(12)
C22 P2 C15 N3 7.4(2)
C22 P2 C15 S3 -173.72(10)
C15 S3 C16 C17 177.9(2)
C15 S3 C16 C21 -0.47(15)
C21 C16 C17 C18 0.8(3)
S3 C16 C17 C18 -177.42(16)
C16 C17 C18 C19 -0.8(3)
C17 C18 C19 C20 0.4(3)
C18 C19 C20 C21 0.0(3)
C19 C20 C21 N3 178.39(18)
C19 C20 C21 C16 0.1(3)
C15 N3 C21 C20 -177.00(18)
Fe1 N3 C21 C20 8.3(3)
C15 N3 C21 C16 1.4(2)
Fe1 N3 C21 C16 -173.27(13)
C17 C16 C21 C20 -0.5(3)
S3 C16 C21 C20 178.10(15)
C17 C16 C21 N3 -178.97(18)
S3 C16 C21 N3 -0.4(2)
C28 N4 C22 S4 0.1(2)
Fe1 N4 C22 S4 178.47(9)
C28 N4 C22 P2 -179.42(15)
Fe1 N4 C22 P2 -1.0(3)
C23 S4 C22 N4 0.57(15)
C23 S4 C22 P2 -179.86(12)
C15 P2 C22 N4 -2.1(2)
C15 P2 C22 S4 178.40(10)
C22 S4 C23 C24 -177.4(2)
C22 S4 C23 C28 -1.01(15)
C28 C23 C24 C25 -1.7(3)
S4 C23 C24 C25 174.33(16)
C23 C24 C25 C26 0.8(3)
C24 C25 C26 C27 0.7(3)
C25 C26 C27 C28 -1.4(3)
C26 C27 C28 C23 0.5(3)
C26 C27 C28 N4 -176.06(18)
C24 C23 C28 C27 1.0(3)
S4 C23 C28 C27 -175.66(15)
C24 C23 C28 N4 177.95(18)
S4 C23 C28 N4 1.3(2)
C22 N4 C28 C27 175.85(18)
Fe1 N4 C28 C27 -2.6(3)
C22 N4 C28 C23 -0.9(2)
Fe1 N4 C28 C23 -179.38(13)
N8 Fe2 N5 C29 137.17(14)
N7 Fe2 N5 C29 -112.99(15)
N6 Fe2 N5 C29 17.91(15)
N8 Fe2 N5 C35 -54.11(16)
N7 Fe2 N5 C35 55.73(15)
N6 Fe2 N5 C35 -173.37(14)
N8 Fe2 N6 C36 -135.97(15)
N7 Fe2 N6 C36 106.72(15)
N5 Fe2 N6 C36 -12.87(16)
N8 Fe2 N6 C42 41.05(16)
N7 Fe2 N6 C42 -76.25(16)
N5 Fe2 N6 C42 164.16(14)
C35 N5 C29 S5 -0.2(2)
Fe2 N5 C29 S5 169.56(8)
C35 N5 C29 P3 -179.07(15)
Fe2 N5 C29 P3 -9.4(3)
C30 S5 C29 N5 -0.97(14)
C30 S5 C29 P3 178.16(11)
C36 P3 C29 N5 -7.0(2)
C36 P3 C29 S5 174.14(10)
C29 S5 C30 C31 -179.83(19)
C29 S5 C30 C35 1.80(14)
C35 C30 C31 C32 0.9(3)
S5 C30 C31 C32 -177.35(16)
C30 C31 C32 C33 -0.1(3)
C31 C32 C33 C34 -0.7(3)
C32 C33 C34 C35 0.7(3)
C33 C34 C35 C30 0.1(3)
C33 C34 C35 N5 -179.99(18)
C31 C30 C35 C34 -0.9(3)
S5 C30 C35 C34 177.66(15)
C31 C30 C35 N5 179.19(17)
S5 C30 C35 N5 -2.3(2)
C29 N5 C35 C34 -178.33(18)
Fe2 N5 C35 C34 11.8(3)
C29 N5 C35 C30 1.6(2)
Fe2 N5 C35 C30 -168.27(13)
C42 N6 C36 S6 1.4(2)
Fe2 N6 C36 S6 178.70(9)
C42 N6 C36 P3 -179.01(15)
Fe2 N6 C36 P3 -1.7(3)
C37 S6 C36 N6 -1.05(15)
C37 S6 C36 P3 179.27(11)
C29 P3 C36 N6 13.2(2)
C29 P3 C36 S6 -167.24(10)
C36 S6 C37 C38 -179.6(2)
C36 S6 C37 C42 0.41(15)
C42 C37 C38 C39 -0.2(3)
S6 C37 C38 C39 179.87(17)
C37 C38 C39 C40 0.3(3)
C38 C39 C40 C41 -0.4(3)
C39 C40 C41 C42 0.2(3)
C40 C41 C42 C37 0.0(3)
C40 C41 C42 N6 179.64(18)
C38 C37 C42 C41 0.0(3)
S6 C37 C42 C41 179.99(15)
C38 C37 C42 N6 -179.68(18)
S6 C37 C42 N6 0.3(2)
C36 N6 C42 C41 179.23(18)
Fe2 N6 C42 C41 1.9(3)
C36 N6 C42 C37 -1.1(2)
Fe2 N6 C42 C37 -178.43(13)
N8 Fe2 N7 C43 -5.43(16)
N5 Fe2 N7 C43 -127.32(15)
N6 Fe2 N7 C43 117.92(15)
N8 Fe2 N7 C49 -178.77(14)
N5 Fe2 N7 C49 59.34(15)
N6 Fe2 N7 C49 -55.42(16)
N7 Fe2 N8 C50 -2.00(17)
N5 Fe2 N8 C50 113.77(16)
N6 Fe2 N8 C50 -134.31(15)
N7 Fe2 N8 C56 -177.84(14)
N5 Fe2 N8 C56 -62.07(16)
N6 Fe2 N8 C56 49.84(16)
C49 N7 C43 S7 0.7(2)
Fe2 N7 C43 S7 -173.12(9)
C49 N7 C43 P4 -178.49(15)
Fe2 N7 C43 P4 7.7(3)
C44 S7 C43 N7 -0.97(15)
C44 S7 C43 P4 178.42(11)
C50 P4 C43 N7 -1.9(2)
C50 P4 C43 S7 178.86(10)
C43 S7 C44 C45 179.5(2)
C43 S7 C44 C49 0.90(15)
C49 C44 C45 C46 0.5(3)
S7 C44 C45 C46 -177.91(17)
C44 C45 C46 C47 0.0(3)
C45 C46 C47 C48 -0.4(3)
C46 C47 C48 C49 0.3(3)
C47 C48 C49 C44 0.2(3)
C47 C48 C49 N7 178.84(19)
C45 C44 C49 C48 -0.6(3)
S7 C44 C49 C48 178.08(15)
C45 C44 C49 N7 -179.40(18)
S7 C44 C49 N7 -0.7(2)
C43 N7 C49 C48 -178.71(19)
Fe2 N7 C49 C48 -4.6(3)
C43 N7 C49 C44 0.0(2)
Fe2 N7 C49 C44 174.09(13)
C56 N8 C50 S8 2.6(2)
Fe2 N8 C50 S8 -173.54(9)
C56 N8 C50 P4 -175.28(16)
Fe2 N8 C50 P4 8.6(3)
C51 S8 C50 N8 -1.96(15)
C51 S8 C50 P4 176.35(12)
C43 P4 C50 N8 -7.1(2)
C43 P4 C50 S8 175.08(10)
C50 S8 C51 C52 -176.7(2)
C50 S8 C51 C56 0.73(15)
C56 C51 C52 C53 -0.3(3)
S8 C51 C52 C53 176.91(17)
C51 C52 C53 C54 0.1(3)
C52 C53 C54 C55 0.4(3)
C53 C54 C55 C56 -0.8(3)
C54 C55 C56 N8 -177.59(18)
C54 C55 C56 C51 0.6(3)
C50 N8 C56 C55 176.20(19)
Fe2 N8 C56 C55 -7.5(3)
C50 N8 C56 C51 -2.1(2)
Fe2 N8 C56 C51 174.23(13)
C52 C51 C56 C55 -0.1(3)
S8 C51 C56 C55 -177.82(15)
C52 C51 C56 N8 178.30(18)
S8 C51 C56 N8 0.6(2)
C85 C80 C81 C82 -0.8(3)
C86 C80 C81 C82 179.6(2)
C80 C81 C82 C83 0.4(3)
C81 C82 C83 C84 0.3(3)
C82 C83 C84 C85 -0.7(3)
C83 C84 C85 C80 0.3(3)
C81 C80 C85 C84 0.4(3)
C86 C80 C85 C84 180.0(2)
